data_1531013
loop_
_publ_author_name
'Yoshiasa, A.'
'Ueno, K.'
'Horiuchi, H.'
'Kanamaru, F.'

_publ_section_title
;
 Structure of Sr4 Fe6 O13, a new perovskite-derivative in the Sr-Fe-O
 system
;
_journal_name_full 'Materials Research Bulletin'
_journal_page_first 175
_journal_page_last 181
_journal_volume 21
_journal_year 1986
_chemical_formula_sum 'Fe6 O13 Sr4'
_chemical_name_systematic 'Sr4 (Fe6 O13)'
_space_group_IT_number 45
_symmetry_space_group_name_Hall 'I 2 -2c'
_symmetry_space_group_name_H-M 'I b a 2'
_cell_angle_alpha 90
_cell_angle_beta 90
_cell_angle_gamma 90
_cell_formula_units_Z 4
_cell_length_a 11.103
_cell_length_b 18.924
_cell_length_c 5.572
_cell_volume 1170.751
_citation_journal_id_ASTM MRBUAC
_cod_data_source_file Yoshiasa_MRBUAC_1986_1247.cif
_cod_data_source_block Fe6O13Sr4
_cod_database_code 1531013

loop_
_symmetry_equiv_pos_as_xyz
x,y,z
-x,-y,z
-x,y,z+1/2
x,-y,z+1/2
x+1/2,y+1/2,z+1/2
-x+1/2,-y+1/2,z+1/2
-x+1/2,y+1/2,z+1
x+1/2,-y+1/2,z+1

loop_
_atom_site_label
_atom_site_type_symbol
_atom_site_fract_x
_atom_site_fract_y
_atom_site_fract_z
_atom_site_occupancy
_atom_site_U_iso_or_equiv
O7 O-2 0.5 0.5 -0.19 1 0.0
O4 O-2 0.251 0.25 0.26 1 0.0
O6 O-2 0.411 0.039 -0.07 1 0.0
O5 O-2 0.211 0.039 0.38 1 0.0
Fe3 Fe+3 0.12 0.2442 -0.004 1 0.0
Sr2 Sr+2 0.3805 0.1626 0 1 0.0
O2 O-2 0.126 0.365 -0.02 1 0.0
O3 O-2 -0.008 0.242 0.24 1 0.0
Fe2 Fe+3 0.1141 0.4563 0.08 1 0.0
Fe1 Fe+3 0.1247 0.0401 0.043 1 0.0
Sr1 Sr+2 0.3648 0.3432 0.002 1 0.0
O1 O-2 0.141 0.135 -0.03 1 0.0
